data_8100708
loop_
_publ_author_name
'Farran, Joan'
'Torres-Castellanos, Libardo'
'Alvarez-Larena, Angel'
'Piniella, Joan F.'
'Capparelli, Mario V.'

_publ_section_title
;
Crystal structure of bis(4-dimethylaminophenyl)telluride, (4-Me~2~NC~6~H~4~)
~2~Te
;
_journal_issue 3
_journal_name_full 'Zeitschrift f\"ur Kristallographie - New Crystal Structures'
_journal_page_first 427
_journal_page_last 429
_journal_volume 217
_journal_year 2002
_chemical_formula_moiety 'C16 H20 N2 Te'
_chemical_formula_structural '(4-Me2 N C6 H4)2 Te'
_chemical_formula_sum 'C16 H20 N2 Te'
_chemical_formula_weight 367.94
_space_group_IT_number 2
_symmetry_cell_setting triclinic
_symmetry_Int_Tables_number 2
_symmetry_space_group_name_Hall '-P 1'
_symmetry_space_group_name_H-M 'P -1'
_cell_angle_alpha 102.29(1)
_cell_angle_beta 94.142(7)
_cell_angle_gamma 94.05(1)
_cell_formula_units_Z 4
_cell_length_a 9.9090(6)
_cell_length_b 10.405(3)
_cell_length_c 15.803(2)
_cell_measurement_temperature 298(2)
_cell_volume 1581.6(5)
_diffrn_ambient_temperature 298(2)
_exptl_crystal_density_diffrn 1.545
_refine_diff_density_rms 0.059
_cod_database_code 8100708

loop_
_symmetry_equiv_pos_as_xyz
'x, y, z'
'-x, -y, -z'

loop_
_atom_site_label
_atom_site_type_symbol
_atom_site_fract_x
_atom_site_fract_y
_atom_site_fract_z
_atom_site_U_iso_or_equiv
_atom_site_adp_type
_atom_site_occupancy
_atom_site_symmetry_multiplicity
_atom_site_Wyckoff_symbol
_atom_site_calc_flag
_atom_site_refinement_flags
_atom_site_disorder_assembly
_atom_site_disorder_group
Te1 Te 0.26932(3) -0.27655(3) 0.55711(2) 0.06807(12) Uani 1 2 i d . . .
N1 N -0.3062(4) -0.2521(4) 0.7001(3) 0.0818(12) Uani 1 2 i d . . .
N2 N 0.0781(4) -0.2303(5) 0.1765(3) 0.0843(14) Uani 1 2 i d . . .
C11 C 0.0794(5) -0.2669(5) 0.6088(3) 0.0620(11) Uani 1 2 i d . . .
C12 C 0.0031(5) -0.3810(4) 0.6154(3) 0.0645(12) Uani 1 2 i d . . .
H12 H 0.0373 -0.4625 0.5978 0.077 Uiso 1 2 i calc R . .
C13 C -0.1217(5) -0.3754(4) 0.6473(3) 0.0658(12) Uani 1 2 i d . . .
H13 H -0.1693 -0.4532 0.6526 0.079 Uiso 1 2 i calc R . .
C14 C -0.1787(5) -0.2571(5) 0.6719(3) 0.0618(12) Uani 1 2 i d . . .
C15 C -0.1018(5) -0.1423(5) 0.6659(3) 0.0665(12) Uani 1 2 i d . . .
H15 H -0.1364 -0.0609 0.6829 0.080 Uiso 1 2 i calc R . .
C16 C 0.0251(5) -0.1480(4) 0.6351(3) 0.0666(12) Uani 1 2 i d . . .
H16 H 0.0748 -0.0701 0.6320 0.080 Uiso 1 2 i calc R . .
C17 C -0.3844(5) -0.3703(6) 0.7073(4) 0.0948(17) Uani 1 2 i d . . .
H171 H -0.4706 -0.3484 0.7278 0.142 Uiso 1 2 i calc R . .
H172 H -0.3362 -0.4119 0.7475 0.142 Uiso 1 2 i calc R . .
H173 H -0.3988 -0.4298 0.6513 0.142 Uiso 1 2 i calc R . .
C18 C -0.3650(5) -0.1289(6) 0.7259(4) 0.0902(16) Uani 1 2 i d . . .
H181 H -0.4543 -0.1453 0.7434 0.135 Uiso 1 2 i calc R . .
H182 H -0.3711 -0.0860 0.6778 0.135 Uiso 1 2 i calc R . .
H183 H -0.3090 -0.0732 0.7737 0.135 Uiso 1 2 i calc R . .
C21 C 0.2009(4) -0.2562(4) 0.4312(3) 0.0502(9) Uani 1 2 i d . . .
C22 C 0.0676(4) -0.2441(4) 0.4058(3) 0.0565(10) Uani 1 2 i d . . .
H22 H 0.0029 -0.2429 0.4457 0.068 Uiso 1 2 i calc R . .
C23 C 0.0281(4) -0.2337(4) 0.3224(3) 0.0566(10) Uani 1 2 i d . . .
H23 H -0.0628 -0.2249 0.3075 0.068 Uiso 1 2 i calc R . .
C24 C 0.1185(4) -0.2358(4) 0.2611(3) 0.0539(10) Uani 1 2 i d . . .
C25 C 0.2538(4) -0.2490(5) 0.2864(3) 0.0643(12) Uani 1 2 i d . . .
H25 H 0.3180 -0.2523 0.2461 0.077 Uiso 1 2 i calc R . .
C26 C 0.2936(4) -0.2572(4) 0.3701(3) 0.0623(11) Uani 1 2 i d . . .
H26 H 0.3848 -0.2636 0.3857 0.075 Uiso 1 2 i calc R . .
C27 C -0.0579(4) -0.2004(6) 0.1543(3) 0.0778(14) Uani 1 2 i d . . .
H271 H -0.0694 -0.2003 0.0935 0.117 Uiso 1 2 i calc R . .
H272 H -0.0731 -0.1150 0.1878 0.117 Uiso 1 2 i calc R . .
H273 H -0.1219 -0.2659 0.1669 0.117 Uiso 1 2 i calc R . .
C28 C 0.1753(5) -0.2250(5) 0.1133(3) 0.0748(13) Uani 1 2 i d . . .
H281 H 0.1284 -0.2215 0.0586 0.112 Uiso 1 2 i calc R . .
H282 H 0.2244 -0.3023 0.1062 0.112 Uiso 1 2 i calc R . .
H283 H 0.2376 -0.1477 0.1330 0.112 Uiso 1 2 i calc R . .
Te2 Te -0.49420(3) -0.24530(4) 0.00349(2) 0.07846(14) Uani 1 2 i d . . .
N3 N 0.0866(4) -0.2908(4) -0.1323(3) 0.0811(12) Uani 1 2 i d . . .
N4 N -0.3271(4) -0.2277(4) 0.3986(2) 0.0687(10) Uani 1 2 i d . . .
C31 C -0.3010(5) -0.2606(5) -0.0428(3) 0.0636(12) Uani 1 2 i d . . .
C32 C -0.2446(5) -0.3803(5) -0.0619(3) 0.0745(13) Uani 1 2 i d . . .
H32 H -0.2937 -0.4557 -0.0540 0.089 Uiso 1 2 i calc R . .
C33 C -0.1191(5) -0.3912(5) -0.0918(3) 0.0755(13) Uani 1 2 i d . . .
H33 H -0.0857 -0.4739 -0.1042 0.091 Uiso 1 2 i calc R . .
C34 C -0.0394(5) -0.2814(5) -0.1044(3) 0.0646(12) Uani 1 2 i d . . .
C35 C -0.0975(5) -0.1595(5) -0.0860(3) 0.0713(13) Uani 1 2 i d . . .
H35 H -0.0489 -0.0838 -0.0939 0.086 Uiso 1 2 i calc R . .
C36 C -0.2248(5) -0.1505(5) -0.0565(3) 0.0665(12) Uani 1 2 i d . . .
H36 H -0.2606 -0.0690 -0.0455 0.080 Uiso 1 2 i calc R . .
C37 C 0.1399(6) -0.4162(6) -0.1574(4) 0.1017(19) Uani 1 2 i d . . .
H371 H 0.2297 -0.4037 -0.1751 0.153 Uiso 1 2 i calc R . .
H372 H 0.0822 -0.4705 -0.2049 0.153 Uiso 1 2 i calc R . .
H373 H 0.1436 -0.4585 -0.1090 0.153 Uiso 1 2 i calc R . .
C38 C 0.1663(5) -0.1759(6) -0.1467(3) 0.0899(17) Uani 1 2 i d . . .
H381 H 0.2521 -0.2013 -0.1662 0.135 Uiso 1 2 i calc R . .
H382 H 0.1815 -0.1103 -0.0934 0.135 Uiso 1 2 i calc R . .
H383 H 0.1181 -0.1403 -0.1901 0.135 Uiso 1 2 i calc R . .
C41 C -0.4339(4) -0.2398(5) 0.1356(3) 0.0628(11) Uani 1 2 i d . . .
C42 C -0.4251(4) -0.3538(5) 0.1656(3) 0.0672(12) Uani 1 2 i d . . .
H42 H -0.4448 -0.4351 0.1272 0.081 Uiso 1 2 i calc R . .
C43 C -0.3871(4) -0.3489(4) 0.2522(3) 0.0618(11) Uani 1 2 i d . . .
H43 H -0.3795 -0.4277 0.2703 0.074 Uiso 1 2 i calc R . .
C44 C -0.3602(4) -0.2309(4) 0.3128(3) 0.0494(9) Uani 1 2 i d . . .
C45 C -0.3715(4) -0.1161(4) 0.2814(3) 0.0569(10) Uani 1 2 i d . . .
H45 H -0.3545 -0.0345 0.3200 0.068 Uiso 1 2 i calc R . .
C46 C -0.4070(4) -0.1201(4) 0.1951(3) 0.0573(10) Uani 1 2 i d . . .
H46 H -0.4129 -0.0417 0.1763 0.069 Uiso 1 2 i calc R . .
C47 C -0.3144(5) -0.3471(5) 0.4287(4) 0.0857(16) Uani 1 2 i d . . .
H471 H -0.2910 -0.3261 0.4904 0.129 Uiso 1 2 i calc R . .
H472 H -0.2447 -0.3943 0.4002 0.129 Uiso 1 2 i calc R . .
H473 H -0.3992 -0.4009 0.4157 0.129 Uiso 1 2 i calc R . .
C48 C -0.3135(6) -0.1059(5) 0.4635(3) 0.0892(16) Uani 1 2 i d . . .
H481 H -0.2901 -0.1238 0.5196 0.134 Uiso 1 2 i calc R . .
H482 H -0.3980 -0.0661 0.4640 0.134 Uiso 1 2 i calc R . .
H483 H -0.2434 -0.0468 0.4501 0.134 Uiso 1 2 i calc R . .

loop_
_atom_site_aniso_label
_atom_site_aniso_U_11
_atom_site_aniso_U_22
_atom_site_aniso_U_33
_atom_site_aniso_U_23
_atom_site_aniso_U_13
_atom_site_aniso_U_12
Te1 0.0674(2) 0.0721(2) 0.0647(2) 0.01846(16) -0.00758(15) 0.00990(16)
N1 0.076(3) 0.065(3) 0.100(3) 0.004(2) 0.011(2) 0.006(2)
N2 0.056(2) 0.147(4) 0.062(2) 0.037(3) 0.0146(19) 0.030(2)
C11 0.073(3) 0.064(3) 0.049(2) 0.017(2) 0.000(2) 0.007(2)
C12 0.084(3) 0.049(3) 0.061(3) 0.011(2) 0.003(2) 0.012(2)
C13 0.085(3) 0.048(3) 0.063(3) 0.013(2) 0.001(2) 0.000(2)
C14 0.067(3) 0.062(3) 0.050(2) 0.002(2) -0.004(2) -0.001(2)
C15 0.081(3) 0.051(3) 0.064(3) 0.006(2) -0.002(2) 0.010(2)
C16 0.082(3) 0.046(3) 0.068(3) 0.011(2) 0.000(2) -0.001(2)
C17 0.079(4) 0.085(4) 0.119(5) 0.023(3) 0.014(3) -0.008(3)
C18 0.084(4) 0.091(4) 0.094(4) 0.010(3) 0.014(3) 0.019(3)
C21 0.054(2) 0.040(2) 0.051(2) 0.0022(18) -0.0009(18) 0.0023(17)
C22 0.051(2) 0.063(3) 0.056(2) 0.010(2) 0.0100(19) 0.008(2)
C23 0.041(2) 0.067(3) 0.062(3) 0.013(2) 0.0042(19) 0.009(2)
C24 0.047(2) 0.055(3) 0.057(2) 0.010(2) -0.0015(19) 0.0042(19)
C25 0.046(2) 0.084(3) 0.067(3) 0.021(2) 0.012(2) 0.012(2)
C26 0.044(2) 0.076(3) 0.069(3) 0.021(2) 0.001(2) 0.010(2)
C27 0.060(3) 0.111(4) 0.068(3) 0.035(3) -0.004(2) 0.012(3)
C28 0.068(3) 0.094(4) 0.065(3) 0.022(3) 0.014(2) 0.002(3)
Te2 0.0640(2) 0.1032(3) 0.0643(2) 0.0103(2) -0.00502(16) 0.0166(2)
N3 0.075(3) 0.080(3) 0.088(3) 0.014(2) 0.016(2) 0.009(2)
N4 0.073(2) 0.070(3) 0.066(2) 0.021(2) 0.0001(19) 0.012(2)
C31 0.066(3) 0.074(3) 0.047(2) 0.007(2) -0.002(2) 0.010(2)
C32 0.074(3) 0.063(3) 0.083(3) 0.012(3) 0.008(3) 0.002(3)
C33 0.081(3) 0.052(3) 0.092(4) 0.010(3) 0.009(3) 0.010(3)
C34 0.081(3) 0.062(3) 0.048(2) 0.006(2) 0.002(2) 0.014(3)
C35 0.092(4) 0.059(3) 0.059(3) 0.006(2) 0.003(3) 0.004(3)
C36 0.082(3) 0.063(3) 0.055(3) 0.010(2) 0.005(2) 0.017(3)
C37 0.086(4) 0.096(4) 0.119(5) 0.005(4) 0.016(3) 0.027(3)
C38 0.083(4) 0.114(5) 0.078(4) 0.029(3) 0.012(3) 0.011(3)
C41 0.056(3) 0.071(3) 0.061(3) 0.010(2) 0.011(2) 0.012(2)
C42 0.062(3) 0.057(3) 0.080(3) 0.005(2) 0.014(2) 0.007(2)
C43 0.060(3) 0.053(3) 0.075(3) 0.017(2) 0.008(2) 0.008(2)
C44 0.041(2) 0.046(2) 0.060(2) 0.009(2) 0.0022(18) 0.0019(17)
C45 0.051(2) 0.052(3) 0.064(3) 0.006(2) 0.004(2) 0.0034(19)
C46 0.057(2) 0.052(3) 0.063(3) 0.010(2) 0.007(2) 0.010(2)
C47 0.088(4) 0.079(4) 0.091(4) 0.031(3) -0.014(3) 0.005(3)
C48 0.132(5) 0.070(3) 0.059(3) 0.003(3) -0.004(3) 0.010(3)

loop_
_geom_bond_atom_site_label_1
_geom_bond_atom_site_label_2
_geom_bond_distance
_geom_bond_site_symmetry_2
_geom_bond_publ_flag
Te1 C11 2.105(5) . ?
Te1 C21 2.114(4) . ?
N1 C14 1.371(6) . ?
N1 C17 1.437(6) . ?
N1 C18 1.437(6) . ?
N2 C24 1.381(6) . ?
N2 C27 1.440(5) . ?
N2 C28 1.443(5) . ?
C11 C16 1.379(6) . ?
C11 C12 1.389(6) . ?
C12 C13 1.369(6) . ?
C12 H12 0.9300 . ?
C13 C14 1.383(6) . ?
C13 H13 0.9300 . ?
C14 C15 1.395(6) . ?
C15 C16 1.382(6) . ?
C15 H15 0.9300 . ?
C16 H16 0.9300 . ?
C17 H171 0.9600 . ?
C17 H172 0.9600 . ?
C17 H173 0.9600 . ?
C18 H181 0.9600 . ?
C18 H182 0.9600 . ?
C18 H183 0.9600 . ?
C21 C22 1.375(5) . ?
C21 C26 1.380(6) . ?
C22 C23 1.376(6) . ?
C22 H22 0.9300 . ?
C23 C24 1.365(6) . ?
C23 H23 0.9300 . ?
C24 C25 1.396(6) . ?
C25 C26 1.374(6) . ?
C25 H25 0.9300 . ?
C26 H26 0.9300 . ?
C27 H271 0.9600 . ?
C27 H272 0.9600 . ?
C27 H273 0.9600 . ?
C28 H281 0.9600 . ?
C28 H282 0.9600 . ?
C28 H283 0.9600 . ?
Te2 C31 2.103(5) . ?
Te2 C41 2.118(4) . ?
N3 C34 1.358(6) . ?
N3 C37 1.430(6) . ?
N3 C38 1.454(7) . ?
N4 C44 1.366(5) . ?
N4 C47 1.431(6) . ?
N4 C48 1.441(6) . ?
C31 C32 1.385(6) . ?
C31 C36 1.391(7) . ?
C32 C33 1.365(6) . ?
C32 H32 0.9300 . ?
C33 C34 1.401(7) . ?
C33 H33 0.9300 . ?
C34 C35 1.412(6) . ?
C35 C36 1.379(6) . ?
C35 H35 0.9300 . ?
C36 H36 0.9300 . ?
C37 H371 0.9600 . ?
C37 H372 0.9600 . ?
C37 H373 0.9600 . ?
C38 H381 0.9600 . ?
C38 H382 0.9600 . ?
C38 H383 0.9600 . ?
C41 C42 1.373(6) . ?
C41 C46 1.387(6) . ?
C42 C43 1.382(6) . ?
C42 H42 0.9300 . ?
C43 C44 1.383(6) . ?
C43 H43 0.9300 . ?
C44 C45 1.396(6) . ?
C45 C46 1.376(6) . ?
C45 H45 0.9300 . ?
C46 H46 0.9300 . ?
C47 H471 0.9600 . ?
C47 H472 0.9600 . ?
C47 H473 0.9600 . ?
C48 H481 0.9600 . ?
C48 H482 0.9600 . ?
C48 H483 0.9600 . ?

loop_
_cod_related_entry_id
_cod_related_entry_database
_cod_related_entry_code
1 ChemSpider 8492393
